data_7009931
loop_
_publ_author_name
'Nagao, Shoken'
'Seino, Hidetake'
'Okada, Tomohiko'
'Mizobe, Yasushi'
'Hidai, Masanobu'

_publ_section_title
;
 Syntheses of diiridium complexes with two bridging tetrachalcogenide
 ligands [{Ir(\h5-C5Me5)}2(\m-E4)2] (E&#x2005;=&#x2005;Se or S) and
 their reactions with alkynes forming mono- or di-nuclear
 dichalcogenolene complexes
;
_journal_issue 20
_journal_name_full 'Journal of the Chemical Society, Dalton Transactions'
_journal_page_first 3546
_journal_paper_doi 10.1039/b004404k
_journal_year 2000
_chemical_formula_sum 'C16 H21 Ir O4 S2'
_chemical_formula_weight 533.68
_space_group_IT_number 2
_symmetry_cell_setting triclinic
_symmetry_Int_Tables_number 2
_symmetry_space_group_name_Hall '-P 1'
_symmetry_space_group_name_H-M 'P -1'
_audit_creation_date 'Sat Jan 16 16:24:23 1999'
_audit_creation_method 'from TEXRAY.INF file'
_cell_angle_alpha 115.234(7)
_cell_angle_beta 92.887(9)
_cell_angle_gamma 91.30(1)
_cell_formula_units_Z 8
_cell_length_a 16.064(2)
_cell_length_b 16.083(2)
_cell_length_c 16.387(1)
_cell_measurement_reflns_used 25
_cell_measurement_temperature 296.2
_cell_measurement_theta_max 19.4
_cell_measurement_theta_min 17.9
_cell_volume 3820.3(7)
_computing_cell_refinement 'Rigaku/AFC Diffractometer Control'
_computing_data_collection 'Rigaku/AFC Diffractometer Control'
_computing_data_reduction teXsan
_computing_publication_material teXsan
_computing_structure_refinement teXsan
_computing_structure_solution 'DIRDIF92 (PATTY)'
_diffrn_ambient_temperature 296.2
_diffrn_measurement_device_type 'Rigaku AFC7R'
_diffrn_measurement_method \w-2\q
_diffrn_orient_matrix_UB_11 -0.05740
_diffrn_orient_matrix_UB_12 0.00195
_diffrn_orient_matrix_UB_13 -0.02555
_diffrn_orient_matrix_UB_21 0.01105
_diffrn_orient_matrix_UB_22 0.06618
_diffrn_orient_matrix_UB_23 0.01353
_diffrn_orient_matrix_UB_31 0.02185
_diffrn_orient_matrix_UB_32 -0.01875
_diffrn_orient_matrix_UB_33 -0.06112
_diffrn_radiation_detector 'scintillation counter'
_diffrn_radiation_monochromator graphite
_diffrn_radiation_source 'Rigaku rotating anode'
_diffrn_radiation_type 'Mo K\a'
_diffrn_radiation_wavelength 0.7107
_diffrn_reflns_av_R_equivalents 0.028
_diffrn_reflns_av_sigmaI/netI 0.084
_diffrn_reflns_limit_h_max 20
_diffrn_reflns_limit_h_min -2
_diffrn_reflns_limit_k_max 20
_diffrn_reflns_limit_k_min -20
_diffrn_reflns_limit_l_max 21
_diffrn_reflns_limit_l_min -21
_diffrn_reflns_number 18158
_diffrn_reflns_reduction_process 'Lp corrections applied'
_diffrn_reflns_theta_max 27.50
_diffrn_reflns_theta_min 2.50
_diffrn_standards_decay_% 2.06
_diffrn_standards_interval_count 150
_diffrn_standards_number 3
_exptl_absorpt_coefficient_mu 7.242
_exptl_absorpt_correction_T_max 0.999
_exptl_absorpt_correction_T_min 0.609
_exptl_absorpt_correction_type psi-scan
_exptl_absorpt_process_details '(North, Phillips & Mathews, 1968)'
_exptl_crystal_colour red
_exptl_crystal_density_diffrn 1.856
_exptl_crystal_density_method 'not measured'
_exptl_crystal_description prismatic
_exptl_crystal_F_000 2064.00
_exptl_crystal_size_max 0.600
_exptl_crystal_size_mid 0.400
_exptl_crystal_size_min 0.200
_refine_diff_density_max 2.29
_refine_diff_density_min -2.99
_refine_ls_extinction_coef 0.0002(2)
_refine_ls_extinction_method 'Zachariasen(1967) type 2 Gaussian isotropic'
_refine_ls_goodness_of_fit_ref 1.995
_refine_ls_hydrogen_treatment noref
_refine_ls_matrix_type full
_refine_ls_number_constraints 0
_refine_ls_number_parameters 830
_refine_ls_number_reflns 8972
_refine_ls_number_restraints 0
_refine_ls_R_factor_all 0.0635
_refine_ls_R_factor_gt 0.0635
_refine_ls_shift/su_max 1.0810
_refine_ls_shift/su_mean 0.0400
_refine_ls_structure_factor_coef F
_refine_ls_weighting_details 'w = 1/[\s^2^(Fo) + 0.00063|Fo|^2^]'
_refine_ls_weighting_scheme calc
_refine_ls_wR_factor_gt 0.0812
_refine_ls_wR_factor_ref 0.0812
_reflns_number_gt 8972
_reflns_number_total 17526
_reflns_threshold_expression >3.0sigma(I)
_cod_data_source_file b004404k.txt
_cod_data_source_block '[Cp*Ir{S2C2(COOMe)2}]_(11)'
_cod_depositor_comments
;
The following automatic conversions were performed:
'_reflns_observed_expression' tag replaced with
'_reflns_threshold_expression' tag as specified in the replacement
file
'cod-tools/trunk/perl-scripts/inputs/replacement_tags.lst'.

'_atom_site_calc_flags'
tag replaced with '_atom_site_calc_flag' tag as specified in the
replacement file
'cod-tools/trunk/perl-scripts/inputs/replacement_tags.lst'.

'_atom_type_scat_imag'
tag replaced with '_atom_type_scat_dispersion_imag' tag as specified
in the replacement file
'cod-tools/trunk/perl-scripts/inputs/replacement_tags.lst'.

Automatic conversion script
Id: cif_correct_tags 3137 2015-03-23 15:08:43Z antanas 
;
_cod_original_cell_volume 3820.2(7)
_cod_original_sg_symbol_H-M 'P -1         '
_cod_original_formula_sum 'C16 H21 Ir O4 S2 '
_cod_database_code 7009931

loop_
_symmetry_equiv_pos_as_xyz
x,y,z
-x,-y,-z

loop_
_atom_site_label
_atom_site_type_symbol
_atom_site_fract_x
_atom_site_fract_y
_atom_site_fract_z
_atom_site_U_iso_or_equiv
_atom_site_adp_type
_atom_site_occupancy
_atom_site_calc_flag
_atom_site_refinement_flags
_atom_site_disorder_assembly
_atom_site_disorder_group
Ir(1) Ir 0.58879(5) 0.15802(5) 0.23785(5) 0.0438(2) Uani 1.00 d . . .
Ir(2) Ir 0.30784(5) 0.47870(5) 0.25797(6) 0.0540(3) Uani 1.00 d . . .
Ir(3) Ir 0.62401(5) 0.78453(5) 0.25103(5) 0.0448(2) Uani 1.00 d . . .
Ir(4) Ir 0.91939(5) 0.45078(5) 0.24866(6) 0.0554(3) Uani 1.00 d . . .
S(1) S 0.4742(3) 0.0828(3) 0.1524(3) 0.053(1) Uani 1.00 d . . .
S(2) S 0.5082(3) 0.2159(3) 0.3537(3) 0.053(2) Uani 1.00 d . . .
S(3) S 0.2924(4) 0.5236(4) 0.1470(4) 0.066(2) Uani 1.00 d . . .
S(4) S 0.2926(4) 0.6239(4) 0.3545(4) 0.070(2) Uani 1.00 d . . .
S(5) S 0.7164(3) 0.7492(4) 0.1464(4) 0.057(2) Uani 1.00 d . . .
S(6) S 0.7315(3) 0.8423(4) 0.3541(4) 0.062(2) Uani 1.00 d . . .
S(7) S 0.9036(3) 0.3083(4) 0.1415(4) 0.059(2) Uani 1.00 d . . .
S(8) S 0.9485(4) 0.3898(4) 0.3461(4) 0.062(2) Uani 1.00 d . . .
O(1) O 0.306(1) -0.023(1) 0.148(1) 0.105(7) Uani 1.00 d . . .
O(2) O 0.2535(9) 0.1142(10) 0.183(1) 0.082(6) Uani 1.00 d . . .
O(3) O 0.347(1) 0.264(1) 0.446(1) 0.085(6) Uani 1.00 d . . .
O(4) O 0.2846(9) 0.130(1) 0.3595(10) 0.068(5) Uani 1.00 d . . .
O(5) O 0.300(1) 0.674(1) 0.075(1) 0.101(7) Uani 1.00 d . . .
O(6) O 0.1944(9) 0.739(1) 0.162(1) 0.077(6) Uani 1.00 d . . .
O(7) O 0.225(2) 0.813(1) 0.409(2) 0.17(1) Uani 1.00 d . . .
O(8) O 0.306(1) 0.837(1) 0.317(2) 0.118(8) Uani 1.00 d . . .
O(9) O 0.949(1) 0.730(1) 0.168(1) 0.117(8) Uani 1.00 d . . .
O(10) O 0.879(1) 0.771(1) 0.075(1) 0.103(7) Uani 1.00 d . . .
O(11) O 0.915(1) 0.850(2) 0.419(1) 0.136(9) Uani 1.00 d . . .
O(12) O 0.9517(9) 0.899(1) 0.317(1) 0.093(7) Uani 1.00 d . . .
O(13) O 0.918(2) 0.105(1) 0.051(1) 0.139(9) Uani 1.00 d . . .
O(14) O 0.924(1) 0.0850(10) 0.174(1) 0.100(7) Uani 1.00 d . . .
O(15) O 1.042(1) 0.192(2) 0.334(1) 0.120(9) Uani 1.00 d . . .
O(16) O 0.9159(9) 0.2039(10) 0.3791(10) 0.069(5) Uani 1.00 d . . .
C(1) C 0.684(1) 0.175(2) 0.155(1) 0.063(7) Uani 1.00 d . . .
C(2) C 0.694(1) 0.249(1) 0.248(1) 0.054(6) Uani 1.00 d . . .
C(3) C 0.714(1) 0.211(1) 0.304(1) 0.047(5) Uani 1.00 d . . .
C(4) C 0.711(1) 0.111(1) 0.253(1) 0.050(6) Uani 1.00 d . . .
C(5) C 0.693(1) 0.090(1) 0.160(1) 0.062(7) Uani 1.00 d . . .
C(6) C 0.669(2) 0.188(3) 0.072(2) 0.13(1) Uani 1.00 d . . .
C(7) C 0.692(1) 0.347(2) 0.272(2) 0.083(9) Uani 1.00 d . . .
C(8) C 0.728(2) 0.264(2) 0.407(1) 0.087(8) Uani 1.00 d . . .
C(9) C 0.730(2) 0.042(2) 0.288(2) 0.093(10) Uani 1.00 d . . .
C(10) C 0.691(1) -0.002(2) 0.086(2) 0.105(9) Uani 1.00 d . . .
C(11) C 0.397(1) 0.108(1) 0.221(1) 0.042(5) Uani 1.00 d . . .
C(12) C 0.409(1) 0.169(1) 0.315(1) 0.045(6) Uani 1.00 d . . .
C(13) C 0.313(1) 0.059(2) 0.179(1) 0.063(7) Uani 1.00 d . . .
C(14) C 0.170(1) 0.069(2) 0.149(2) 0.11(1) Uani 1.00 d . . .
C(15) C 0.345(1) 0.194(1) 0.380(1) 0.061(7) Uani 1.00 d . . .
C(16) C 0.215(1) 0.151(2) 0.414(2) 0.081(8) Uani 1.00 d . . .
C(17) C 0.254(1) 0.359(2) 0.259(2) 0.081(8) Uani 1.00 d . . .
C(18) C 0.293(3) 0.403(2) 0.334(2) 0.15(2) Uani 1.00 d . . .
C(19) C 0.375(3) 0.410(2) 0.329(3) 0.19(2) Uani 1.00 d . . .
C(20) C 0.385(2) 0.364(2) 0.230(2) 0.071(9) Uani 1.00 d . . .
C(21) C 0.308(1) 0.329(1) 0.190(1) 0.056(6) Uani 1.00 d . . .
C(22) C 0.158(3) 0.333(2) 0.246(3) 0.17(2) Uani 1.00 d . . .
C(23) C 0.263(5) 0.446(3) 0.433(3) 0.34(3) Uani 1.00 d . . .
C(24) C 0.454(4) 0.457(2) 0.390(4) 0.34(3) Uani 1.00 d . . .
C(25) C 0.462(2) 0.350(2) 0.179(4) 0.20(2) Uani 1.00 d . . .
C(26) C 0.285(3) 0.270(2) 0.094(2) 0.15(1) Uani 1.00 d . . .
C(27) C 0.277(1) 0.641(1) 0.200(1) 0.048(6) Uani 1.00 d . . .
C(28) C 0.277(1) 0.683(1) 0.291(2) 0.060(7) Uani 1.00 d . . .
C(29) C 0.261(2) 0.685(1) 0.135(2) 0.074(9) Uani 1.00 d . . .
C(30) C 0.178(2) 0.793(2) 0.113(2) 0.12(1) Uani 1.00 d . . .
C(31) C 0.266(2) 0.782(2) 0.342(2) 0.084(9) Uani 1.00 d . . .
C(32) C 0.282(2) 0.932(2) 0.381(4) 0.25(2) Uani 1.00 d . . .
C(33) C 0.512(1) 0.700(2) 0.187(2) 0.068(7) Uani 1.00 d . . .
C(34) C 0.498(1) 0.787(2) 0.189(1) 0.061(7) Uani 1.00 d . . .
C(35) C 0.508(1) 0.851(1) 0.274(1) 0.059(7) Uani 1.00 d . . .
C(36) C 0.516(1) 0.805(1) 0.337(1) 0.055(6) Uani 1.00 d . . .
C(37) C 0.523(1) 0.708(1) 0.274(2) 0.070(8) Uani 1.00 d . . .
C(38) C 0.511(2) 0.610(2) 0.098(2) 0.12(1) Uani 1.00 d . . .
C(39) C 0.486(2) 0.809(2) 0.105(2) 0.10(1) Uani 1.00 d . . .
C(40) C 0.499(2) 0.954(2) 0.311(2) 0.12(1) Uani 1.00 d . . .
C(41) C 0.519(2) 0.847(2) 0.433(2) 0.10(1) Uani 1.00 d . . .
C(42) C 0.531(2) 0.638(2) 0.310(2) 0.10(1) Uani 1.00 d . . .
C(43) C 0.815(1) 0.786(1) 0.202(1) 0.050(6) Uani 1.00 d . . .
C(44) C 0.819(1) 0.825(1) 0.296(2) 0.057(7) Uani 1.00 d . . .
C(45) C 0.888(1) 0.758(2) 0.150(2) 0.085(10) Uani 1.00 d . . .
C(46) C 0.946(2) 0.741(2) 0.016(2) 0.13(1) Uani 1.00 d . . .
C(47) C 0.898(1) 0.859(2) 0.354(2) 0.069(8) Uani 1.00 d . . .
C(48) C 1.037(2) 0.919(2) 0.357(3) 0.14(1) Uani 1.00 d . . .
C(49) C 0.899(2) 0.534(2) 0.176(2) 0.09(1) Uani 1.00 d . . .
C(50) C 0.840(2) 0.556(2) 0.248(4) 0.13(2) Uani 1.00 d . . .
C(51) C 0.894(4) 0.590(2) 0.322(3) 0.13(2) Uani 1.00 d . . .
C(52) C 0.971(4) 0.590(2) 0.312(3) 0.16(2) Uani 1.00 d . . .
C(53) C 0.974(1) 0.555(2) 0.219(2) 0.070(8) Uani 1.00 d . . .
C(54) C 0.873(3) 0.497(2) 0.074(3) 0.19(2) Uani 1.00 d . . .
C(55) C 0.747(2) 0.549(3) 0.234(5) 0.31(3) Uani 1.00 d . . .
C(56) C 0.862(4) 0.629(2) 0.418(3) 0.32(3) Uani 1.00 d . . .
C(57) C 1.053(3) 0.621(2) 0.369(3) 0.22(2) Uani 1.00 d . . .
C(58) C 1.054(2) 0.547(3) 0.168(3) 0.18(2) Uani 1.00 d . . .
C(59) C 0.926(1) 0.236(1) 0.192(1) 0.046(5) Uani 1.00 d . . .
C(60) C 0.945(1) 0.274(1) 0.285(1) 0.043(5) Uani 1.00 d . . .
C(61) C 0.921(1) 0.137(1) 0.134(2) 0.067(8) Uani 1.00 d . . .
C(62) C 0.931(2) -0.013(1) 0.123(2) 0.11(1) Uani 1.00 d . . .
C(63) C 0.973(1) 0.215(1) 0.329(2) 0.064(7) Uani 1.00 d . . .
C(64) C 0.934(2) 0.149(2) 0.427(2) 0.10(1) Uani 1.00 d . . .
H(1) H 0.6677 0.2519 0.0868 0.1564 Uiso 1.00 calc . . .
H(2) H 0.7136 0.1628 0.0333 0.1564 Uiso 1.00 calc . . .
H(3) H 0.6180 0.1579 0.0412 0.1564 Uiso 1.00 calc . . .
H(4) H 0.7466 0.3746 0.2932 0.1000 Uiso 1.00 calc . . .
H(5) H 0.6749 0.3556 0.2195 0.1000 Uiso 1.00 calc . . .
H(6) H 0.6545 0.3745 0.3173 0.1000 Uiso 1.00 calc . . .
H(7) H 0.7419 0.2227 0.4322 0.1045 Uiso 1.00 calc . . .
H(8) H 0.7716 0.3092 0.4205 0.1045 Uiso 1.00 calc . . .
H(9) H 0.6779 0.2929 0.4307 0.1045 Uiso 1.00 calc . . .
H(10) H 0.6836 -0.0012 0.2730 0.1117 Uiso 1.00 calc . . .
H(11) H 0.7778 0.0111 0.2618 0.1117 Uiso 1.00 calc . . .
H(12) H 0.7395 0.0722 0.3519 0.1117 Uiso 1.00 calc . . .
H(13) H 0.6496 -0.0402 0.0944 0.1264 Uiso 1.00 calc . . .
H(14) H 0.6786 0.0009 0.0298 0.1264 Uiso 1.00 calc . . .
H(15) H 0.7441 -0.0278 0.0847 0.1264 Uiso 1.00 calc . . .
H(16) H 0.1303 0.1151 0.1561 0.1268 Uiso 1.00 calc . . .
H(17) H 0.1702 0.0285 0.0866 0.1268 Uiso 1.00 calc . . .
H(18) H 0.1541 0.0361 0.1821 0.1268 Uiso 1.00 calc . . .
H(19) H 0.2342 0.1653 0.4750 0.0973 Uiso 1.00 calc . . .
H(20) H 0.1889 0.2023 0.4122 0.0973 Uiso 1.00 calc . . .
H(21) H 0.1768 0.0994 0.3926 0.0973 Uiso 1.00 calc . . .
H(22) H 0.1285 0.3882 0.2736 0.2146 Uiso 1.00 calc . . .
H(23) H 0.1408 0.3015 0.1850 0.2146 Uiso 1.00 calc . . .
H(24) H 0.1466 0.2954 0.2771 0.2146 Uiso 1.00 calc . . .
H(25) H 0.2878 0.4175 0.4673 0.3950 Uiso 1.00 calc . . .
H(26) H 0.2762 0.5102 0.4611 0.3950 Uiso 1.00 calc . . .
H(27) H 0.2035 0.4360 0.4291 0.3950 Uiso 1.00 calc . . .
H(28) H 0.4942 0.4131 0.3839 0.4171 Uiso 1.00 calc . . .
H(29) H 0.4757 0.5033 0.3751 0.4171 Uiso 1.00 calc . . .
H(30) H 0.4386 0.4846 0.4515 0.4171 Uiso 1.00 calc . . .
H(31) H 0.4706 0.2856 0.1481 0.2382 Uiso 1.00 calc . . .
H(32) H 0.4555 0.3744 0.1354 0.2382 Uiso 1.00 calc . . .
H(33) H 0.5088 0.3796 0.2192 0.2382 Uiso 1.00 calc . . .
H(34) H 0.2269 0.2567 0.0858 0.1787 Uiso 1.00 calc . . .
H(35) H 0.3007 0.3018 0.0592 0.1787 Uiso 1.00 calc . . .
H(36) H 0.3140 0.2148 0.0757 0.1787 Uiso 1.00 calc . . .
H(37) H 0.2249 0.8325 0.1206 0.1386 Uiso 1.00 calc . . .
H(38) H 0.1667 0.7529 0.0510 0.1386 Uiso 1.00 calc . . .
H(39) H 0.1307 0.8280 0.1358 0.1386 Uiso 1.00 calc . . .
H(40) H 0.3004 0.9440 0.4405 0.3037 Uiso 1.00 calc . . .
H(41) H 0.3084 0.9763 0.3644 0.3037 Uiso 1.00 calc . . .
H(42) H 0.2235 0.9362 0.3760 0.3037 Uiso 1.00 calc . . .
H(43) H 0.4691 0.5680 0.0983 0.1443 Uiso 1.00 calc . . .
H(44) H 0.4996 0.6242 0.0476 0.1443 Uiso 1.00 calc . . .
H(45) H 0.5639 0.5839 0.0930 0.1443 Uiso 1.00 calc . . .
H(46) H 0.5340 0.8429 0.1014 0.1220 Uiso 1.00 calc . . .
H(47) H 0.4783 0.7534 0.0513 0.1220 Uiso 1.00 calc . . .
H(48) H 0.4384 0.8448 0.1108 0.1220 Uiso 1.00 calc . . .
H(49) H 0.5137 0.9821 0.3743 0.1403 Uiso 1.00 calc . . .
H(50) H 0.5343 0.9795 0.2818 0.1403 Uiso 1.00 calc . . .
H(51) H 0.4425 0.9663 0.3010 0.1403 Uiso 1.00 calc . . .
H(52) H 0.5711 0.8365 0.4562 0.1255 Uiso 1.00 calc . . .
H(53) H 0.5131 0.9115 0.4543 0.1255 Uiso 1.00 calc . . .
H(54) H 0.4751 0.8213 0.4529 0.1255 Uiso 1.00 calc . . .
H(55) H 0.4829 0.6362 0.3405 0.1214 Uiso 1.00 calc . . .
H(56) H 0.5370 0.5791 0.2616 0.1214 Uiso 1.00 calc . . .
H(57) H 0.5791 0.6532 0.3512 0.1214 Uiso 1.00 calc . . .
H(58) H 0.9529 0.6773 -0.0020 0.1580 Uiso 1.00 calc . . .
H(59) H 0.9346 0.7522 -0.0357 0.1580 Uiso 1.00 calc . . .
H(60) H 0.9964 0.7746 0.0476 0.1580 Uiso 1.00 calc . . .
H(61) H 1.0610 0.8637 0.3519 0.1675 Uiso 1.00 calc . . .
H(62) H 1.0691 0.9459 0.3264 0.1675 Uiso 1.00 calc . . .
H(63) H 1.0371 0.9609 0.4192 0.1675 Uiso 1.00 calc . . .
H(64) H 0.8140 0.4921 0.0656 0.2257 Uiso 1.00 calc . . .
H(65) H 0.8946 0.5382 0.0517 0.2257 Uiso 1.00 calc . . .
H(66) H 0.8950 0.4382 0.0428 0.2257 Uiso 1.00 calc . . .
H(67) H 0.7237 0.5669 0.2911 0.3748 Uiso 1.00 calc . . .
H(68) H 0.7295 0.5877 0.2073 0.3748 Uiso 1.00 calc . . .
H(69) H 0.7296 0.4868 0.1959 0.3748 Uiso 1.00 calc . . .
H(70) H 0.9085 0.6478 0.4612 0.3849 Uiso 1.00 calc . . .
H(71) H 0.8293 0.6800 0.4271 0.3849 Uiso 1.00 calc . . .
H(72) H 0.8295 0.5823 0.4241 0.3849 Uiso 1.00 calc . . .
H(73) H 1.0589 0.5882 0.4054 0.2683 Uiso 1.00 calc . . .
H(74) H 1.0976 0.6085 0.3306 0.2683 Uiso 1.00 calc . . .
H(75) H 1.0531 0.6850 0.4069 0.2683 Uiso 1.00 calc . . .
H(76) H 1.0907 0.5080 0.1793 0.2179 Uiso 1.00 calc . . .
H(77) H 1.0388 0.5227 0.1044 0.2179 Uiso 1.00 calc . . .
H(78) H 1.0805 0.6067 0.1868 0.2179 Uiso 1.00 calc . . .
H(79) H 0.8829 -0.0379 0.0821 0.1304 Uiso 1.00 calc . . .
H(80) H 0.9794 -0.0249 0.0907 0.1304 Uiso 1.00 calc . . .
H(81) H 0.9333 -0.0416 0.1637 0.1304 Uiso 1.00 calc . . .
H(82) H 0.8879 0.1485 0.4607 0.1179 Uiso 1.00 calc . . .
H(83) H 0.9435 0.0883 0.3848 0.1179 Uiso 1.00 calc . . .
H(84) H 0.9822 0.1750 0.4666 0.1179 Uiso 1.00 calc . . .

loop_
_atom_site_aniso_label
_atom_site_aniso_U_11
_atom_site_aniso_U_22
_atom_site_aniso_U_33
_atom_site_aniso_U_12
_atom_site_aniso_U_13
_atom_site_aniso_U_23
Ir(1) 0.0388(4) 0.0471(4) 0.0467(5) 0.0026(3) 0.0000(3) 0.0217(4)
Ir(2) 0.0660(6) 0.0493(5) 0.0529(5) 0.0057(4) 0.0036(4) 0.0278(4)
Ir(3) 0.0386(4) 0.0485(4) 0.0484(5) 0.0047(3) -0.0006(3) 0.0221(4)
Ir(4) 0.0565(5) 0.0483(5) 0.0690(6) 0.0128(4) 0.0199(4) 0.0303(4)
S(1) 0.046(3) 0.058(3) 0.045(3) -0.004(2) -0.004(2) 0.014(3)
S(2) 0.044(3) 0.055(3) 0.054(3) -0.002(2) -0.003(2) 0.019(3)
S(3) 0.088(4) 0.061(3) 0.059(4) 0.007(3) 0.007(3) 0.034(3)
S(4) 0.099(5) 0.057(3) 0.056(4) 0.019(3) 0.002(3) 0.025(3)
S(5) 0.043(3) 0.064(3) 0.056(3) -0.004(2) -0.005(2) 0.018(3)
S(6) 0.055(3) 0.074(4) 0.058(3) -0.002(3) -0.012(3) 0.031(3)
S(7) 0.062(3) 0.059(3) 0.063(3) 0.012(3) 0.008(3) 0.031(3)
S(8) 0.078(4) 0.051(3) 0.051(3) 0.011(3) 0.004(3) 0.014(3)
O(1) 0.06(1) 0.06(1) 0.16(2) -0.012(9) -0.01(1) 0.02(1)
O(2) 0.046(9) 0.063(9) 0.13(1) -0.001(7) -0.025(9) 0.043(10)
O(3) 0.09(1) 0.08(1) 0.06(1) 0.006(9) 0.026(9) 0.004(9)
O(4) 0.048(9) 0.08(1) 0.07(1) -0.004(8) 0.025(8) 0.028(9)
O(5) 0.12(2) 0.14(2) 0.10(1) 0.05(1) 0.06(1) 0.09(1)
O(6) 0.064(10) 0.10(1) 0.10(1) 0.028(9) 0.023(9) 0.08(1)
O(7) 0.32(4) 0.07(1) 0.14(2) 0.07(2) 0.06(2) 0.05(1)
O(8) 0.07(1) 0.046(10) 0.21(2) -0.007(8) -0.02(1) 0.04(1)
O(9) 0.06(1) 0.17(2) 0.16(2) 0.05(1) 0.03(1) 0.10(2)
O(10) 0.06(1) 0.17(2) 0.10(1) 0.03(1) 0.04(1) 0.06(1)
O(11) 0.07(1) 0.24(3) 0.12(2) -0.04(1) -0.06(1) 0.12(2)
O(12) 0.05(1) 0.13(1) 0.12(1) -0.022(10) -0.033(10) 0.09(1)
O(13) 0.25(3) 0.07(1) 0.08(1) 0.02(1) -0.01(2) 0.01(1)
O(14) 0.17(2) 0.037(8) 0.09(1) 0.016(10) 0.02(1) 0.020(9)
O(15) 0.07(1) 0.21(2) 0.14(2) 0.06(1) 0.03(1) 0.13(2)
O(16) 0.07(1) 0.08(1) 0.07(1) 0.017(8) 0.003(8) 0.049(9)
C(1) 0.04(1) 0.11(2) 0.06(1) 0.00(1) 0.011(10) 0.05(1)
C(2) 0.06(1) 0.06(1) 0.05(1) 0.00(1) 0.003(10) 0.02(1)
C(3) 0.05(1) 0.05(1) 0.026(9) 0.000(9) 0.022(8) 0.001(9)
C(4) 0.06(1) 0.05(1) 0.05(1) 0.008(9) 0.000(10) 0.02(1)
C(5) 0.03(1) 0.06(1) 0.07(2) 0.002(9) 0.006(10) 0.00(1)
C(6) 0.06(2) 0.24(4) 0.13(3) -0.01(2) 0.01(2) 0.12(3)
C(7) 0.07(2) 0.11(2) 0.08(2) 0.01(1) 0.03(1) 0.04(2)
C(8) 0.09(2) 0.12(2) 0.03(1) 0.01(2) 0.01(1) 0.00(1)
C(9) 0.08(2) 0.11(2) 0.12(2) 0.05(2) 0.05(2) 0.07(2)
C(10) 0.05(1) 0.11(2) 0.08(2) 0.02(1) 0.01(1) -0.03(2)
C(11) 0.04(1) 0.05(1) 0.05(1) 0.017(9) 0.021(9) 0.029(10)
C(12) 0.032(10) 0.06(1) 0.05(1) 0.012(9) 0.020(9) 0.03(1)
C(13) 0.06(1) 0.07(2) 0.06(1) 0.00(1) 0.00(1) 0.03(1)
C(14) 0.04(1) 0.09(2) 0.17(3) -0.01(1) -0.04(2) 0.05(2)
C(15) 0.09(2) 0.05(1) 0.04(1) 0.01(1) -0.01(1) 0.02(1)
C(16) 0.05(1) 0.12(2) 0.07(2) 0.00(1) 0.01(1) 0.04(2)
C(17) 0.08(2) 0.11(2) 0.07(2) 0.04(1) 0.07(1) 0.05(1)
C(18) 0.33(6) 0.11(3) 0.04(2) 0.11(4) 0.07(3) 0.05(2)
C(19) 0.28(5) 0.05(2) 0.21(5) -0.02(3) -0.18(5) 0.08(3)
C(20) 0.08(2) 0.08(2) 0.08(2) 0.01(1) 0.01(1) 0.06(2)
C(21) 0.07(2) 0.06(1) 0.02(1) 0.01(1) 0.020(10) 0.010(10)
C(22) 0.18(4) 0.12(3) 0.25(5) 0.03(3) 0.14(4) 0.10(3)
C(23) 0.8(1) 0.15(3) 0.21(5) 0.24(6) 0.30(7) 0.14(4)
C(24) 0.51(9) 0.07(2) 0.38(7) -0.05(4) -0.39(7) 0.08(3)
C(25) 0.10(3) 0.14(3) 0.44(7) 0.06(2) 0.07(4) 0.20(4)
C(26) 0.25(4) 0.06(2) 0.12(3) -0.01(2) -0.05(3) 0.03(2)
C(27) 0.05(1) 0.07(1) 0.04(1) 0.007(9) 0.016(9) 0.03(1)
C(28) 0.05(1) 0.05(1) 0.09(2) 0.014(10) 0.00(1) 0.04(1)
C(29) 0.08(2) 0.05(1) 0.10(2) -0.02(1) -0.02(2) 0.04(1)
C(30) 0.11(2) 0.11(2) 0.15(3) 0.01(2) -0.03(2) 0.09(2)
C(31) 0.12(2) 0.05(2) 0.06(2) 0.02(2) -0.04(2) 0.01(1)
C(32) 0.10(3) 0.06(2) 0.50(9) -0.01(2) -0.06(4) 0.03(3)
C(33) 0.03(1) 0.09(2) 0.06(2) 0.02(1) 0.03(1) 0.01(1)
C(34) 0.03(1) 0.11(2) 0.04(1) 0.01(1) 0.013(9) 0.03(1)
C(35) 0.06(1) 0.06(1) 0.06(1) 0.02(1) 0.00(1) 0.03(1)
C(36) 0.06(1) 0.08(1) 0.03(1) 0.00(1) 0.003(9) 0.02(1)
C(37) 0.03(1) 0.06(1) 0.11(2) -0.012(10) -0.01(1) 0.04(1)
C(38) 0.07(2) 0.10(2) 0.12(2) -0.02(2) -0.01(2) -0.01(2)
C(39) 0.09(2) 0.16(3) 0.07(2) 0.01(2) 0.00(1) 0.07(2)
C(40) 0.08(2) 0.09(2) 0.21(3) 0.02(2) -0.01(2) 0.09(2)
C(41) 0.08(2) 0.13(2) 0.12(3) 0.03(2) 0.02(2) 0.07(2)
C(42) 0.07(2) 0.09(2) 0.19(3) 0.01(1) 0.02(2) 0.10(2)
C(43) 0.04(1) 0.05(1) 0.06(1) 0.012(9) 0.009(10) 0.03(1)
C(44) 0.04(1) 0.06(1) 0.09(2) 0.008(9) 0.01(1) 0.04(1)
C(45) 0.05(2) 0.06(2) 0.15(3) 0.01(1) 0.01(2) 0.06(2)
C(46) 0.09(2) 0.20(3) 0.11(3) 0.03(2) 0.04(2) 0.06(2)
C(47) 0.06(1) 0.08(2) 0.08(2) -0.01(1) -0.02(1) 0.05(1)
C(48) 0.05(2) 0.14(3) 0.20(4) -0.03(2) -0.04(2) 0.05(3)
C(49) 0.12(2) 0.06(1) 0.12(2) 0.01(2) 0.04(2) 0.07(2)
C(50) 0.06(2) 0.11(3) 0.31(6) 0.04(2) 0.09(3) 0.16(4)
C(51) 0.22(6) 0.06(2) 0.15(4) 0.06(3) 0.10(4) 0.06(3)
C(52) 0.28(6) 0.03(2) 0.14(4) -0.05(3) -0.14(4) 0.03(2)
C(53) 0.04(1) 0.06(1) 0.13(2) 0.00(1) 0.01(1) 0.05(2)
C(54) 0.28(5) 0.12(3) 0.19(4) -0.05(3) -0.09(4) 0.11(3)
C(55) 0.07(2) 0.24(5) 0.8(1) 0.07(3) 0.10(4) 0.41(7)
C(56) 0.7(1) 0.11(3) 0.26(5) 0.18(5) 0.38(7) 0.10(3)
C(57) 0.35(7) 0.09(3) 0.21(5) -0.08(3) -0.14(5) 0.06(3)
C(58) 0.15(3) 0.16(3) 0.31(5) 0.04(3) 0.14(4) 0.15(4)
C(59) 0.05(1) 0.05(1) 0.05(1) 0.025(9) 0.020(9) 0.017(9)
C(60) 0.04(1) 0.05(1) 0.04(1) 0.015(9) 0.015(8) 0.018(9)
C(61) 0.05(1) 0.05(1) 0.09(2) 0.00(1) 0.00(1) 0.02(1)
C(62) 0.15(3) 0.03(1) 0.12(2) 0.01(1) -0.03(2) 0.01(1)
C(63) 0.06(1) 0.06(1) 0.08(2) 0.00(1) -0.01(1) 0.03(1)
C(64) 0.12(2) 0.11(2) 0.10(2) 0.01(2) 0.00(2) 0.08(2)

loop_
_atom_type_symbol
_atom_type_description
_atom_type_scat_dispersion_real
_atom_type_scat_dispersion_imag
_atom_type_scat_source
C C 0.003 0.002
;International Tables for Crystallography

(1992, Vol. C, Tables 4.2.6.8 and 6.1.1.1)

;
H H 0.000 0.000
;International Tables for Crystallography

(1992, Vol. C, Table 6.1.1.2)

;
O O 0.011 0.006
;International Tables for Crystallography

(1992, Vol. C, Tables 4.2.6.8 and 6.1.1.1)

;
S S 0.125 0.123
;International Tables for Crystallography

(1992, Vol. C, Tables 4.2.6.8 and 6.1.1.1)

;
Ir Ir -1.444 7.990
;International Tables for Crystallography

(1992, Vol. C, Tables 4.2.6.8 and 6.1.1.1)

;

loop_
_geom_angle_atom_site_label_1
_geom_angle_atom_site_label_2
_geom_angle_atom_site_label_3
_geom_angle
_geom_angle_site_symmetry_1
_geom_angle_site_symmetry_2
_geom_angle_site_symmetry_3
_geom_angle_publ_flag
S(1) Ir(1) S(2) 87.4(2) 1_555 1_555 1_555 yes
S(1) Ir(1) C(1) 111.0(5) 1_555 1_555 1_555 yes
S(1) Ir(1) C(2) 143.9(6) 1_555 1_555 1_555 yes
S(1) Ir(1) C(3) 169.5(4) 1_555 1_555 1_555 yes
S(1) Ir(1) C(4) 131.2(4) 1_555 1_555 1_555 yes
S(1) Ir(1) C(5) 105.2(5) 1_555 1_555 1_555 yes
S(2) Ir(1) C(1) 151.0(6) 1_555 1_555 1_555 yes
S(2) Ir(1) C(2) 113.2(5) 1_555 1_555 1_555 yes
S(2) Ir(1) C(3) 101.7(4) 1_555 1_555 1_555 yes
S(2) Ir(1) C(4) 121.2(6) 1_555 1_555 1_555 yes
S(2) Ir(1) C(5) 159.6(7) 1_555 1_555 1_555 yes
C(1) Ir(1) C(2) 39.8(7) 1_555 1_555 1_555 yes
C(1) Ir(1) C(3) 62.8(7) 1_555 1_555 1_555 yes
C(1) Ir(1) C(4) 63.4(9) 1_555 1_555 1_555 yes
C(1) Ir(1) C(5) 37(1) 1_555 1_555 1_555 yes
C(2) Ir(1) C(3) 36.0(9) 1_555 1_555 1_555 yes
C(2) Ir(1) C(4) 64.0(8) 1_555 1_555 1_555 yes
C(2) Ir(1) C(5) 65.3(7) 1_555 1_555 1_555 yes
C(3) Ir(1) C(4) 39.1(6) 1_555 1_555 1_555 yes
C(3) Ir(1) C(5) 64.5(6) 1_555 1_555 1_555 yes
C(4) Ir(1) C(5) 38.7(8) 1_555 1_555 1_555 yes
S(3) Ir(2) S(4) 87.6(2) 1_555 1_555 1_555 yes
S(3) Ir(2) C(17) 126.4(7) 1_555 1_555 1_555 yes
S(3) Ir(2) C(18) 161(1) 1_555 1_555 1_555 yes
S(3) Ir(2) C(19) 152(1) 1_555 1_555 1_555 yes
S(3) Ir(2) C(20) 115.1(9) 1_555 1_555 1_555 yes
S(3) Ir(2) C(21) 105.1(6) 1_555 1_555 1_555 yes
S(4) Ir(2) C(17) 127.9(6) 1_555 1_555 1_555 yes
S(4) Ir(2) C(18) 104.8(8) 1_555 1_555 1_555 yes
S(4) Ir(2) C(19) 108.7(10) 1_555 1_555 1_555 yes
S(4) Ir(2) C(20) 143.3(7) 1_555 1_555 1_555 yes
S(4) Ir(2) C(21) 165.2(6) 1_555 1_555 1_555 yes
C(17) Ir(2) C(18) 34(1) 1_555 1_555 1_555 yes
C(17) Ir(2) C(19) 60(1) 1_555 1_555 1_555 yes
C(17) Ir(2) C(20) 62.2(10) 1_555 1_555 1_555 yes
C(17) Ir(2) C(21) 37.8(9) 1_555 1_555 1_555 yes
C(18) Ir(2) C(19) 36(2) 1_555 1_555 1_555 yes
C(18) Ir(2) C(20) 62(1) 1_555 1_555 1_555 yes
C(18) Ir(2) C(21) 61.0(10) 1_555 1_555 1_555 yes
C(19) Ir(2) C(20) 40(1) 1_555 1_555 1_555 yes
C(19) Ir(2) C(21) 63(1) 1_555 1_555 1_555 yes
C(20) Ir(2) C(21) 36.6(9) 1_555 1_555 1_555 yes
S(5) Ir(3) S(6) 87.2(2) 1_555 1_555 1_555 yes
S(5) Ir(3) C(33) 106.9(6) 1_555 1_555 1_555 yes
S(5) Ir(3) C(34) 109.3(6) 1_555 1_555 1_555 yes
S(5) Ir(3) C(35) 135.5(7) 1_555 1_555 1_555 yes
S(5) Ir(3) C(36) 170.3(4) 1_555 1_555 1_555 yes
S(5) Ir(3) C(37) 133.7(6) 1_555 1_555 1_555 yes
S(6) Ir(3) C(33) 156.1(8) 1_555 1_555 1_555 yes
S(6) Ir(3) C(34) 154.7(5) 1_555 1_555 1_555 yes
S(6) Ir(3) C(35) 119.9(5) 1_555 1_555 1_555 yes
S(6) Ir(3) C(36) 102.3(5) 1_555 1_555 1_555 yes
S(6) Ir(3) C(37) 119.6(8) 1_555 1_555 1_555 yes
C(33) Ir(3) C(34) 37(1) 1_555 1_555 1_555 yes
C(33) Ir(3) C(35) 62.9(8) 1_555 1_555 1_555 yes
C(33) Ir(3) C(36) 63.6(7) 1_555 1_555 1_555 yes
C(33) Ir(3) C(37) 37(1) 1_555 1_555 1_555 yes
C(34) Ir(3) C(35) 35.5(7) 1_555 1_555 1_555 yes
C(34) Ir(3) C(36) 62.4(8) 1_555 1_555 1_555 yes
C(34) Ir(3) C(37) 62(1) 1_555 1_555 1_555 yes
C(35) Ir(3) C(36) 40.3(10) 1_555 1_555 1_555 yes
C(35) Ir(3) C(37) 65.6(9) 1_555 1_555 1_555 yes
C(36) Ir(3) C(37) 39.2(8) 1_555 1_555 1_555 yes
S(7) Ir(4) S(8) 87.3(2) 1_555 1_555 1_555 yes
S(7) Ir(4) C(49) 103.4(6) 1_555 1_555 1_555 yes
S(7) Ir(4) C(50) 121(1) 1_555 1_555 1_555 yes
S(7) Ir(4) C(51) 158(1) 1_555 1_555 1_555 yes
S(7) Ir(4) C(52) 155(1) 1_555 1_555 1_555 yes
S(7) Ir(4) C(53) 119.4(7) 1_555 1_555 1_555 yes
S(8) Ir(4) C(49) 169.1(6) 1_555 1_555 1_555 yes
S(8) Ir(4) C(50) 134(1) 1_555 1_555 1_555 yes
S(8) Ir(4) C(51) 108(1) 1_555 1_555 1_555 yes
S(8) Ir(4) C(52) 106(1) 1_555 1_555 1_555 yes
S(8) Ir(4) C(53) 136.0(8) 1_555 1_555 1_555 yes
C(49) Ir(4) C(50) 40(1) 1_555 1_555 1_555 yes
C(49) Ir(4) C(51) 61(1) 1_555 1_555 1_555 yes
C(49) Ir(4) C(52) 63(1) 1_555 1_555 1_555 yes
C(49) Ir(4) C(53) 36(1) 1_555 1_555 1_555 yes
C(50) Ir(4) C(51) 36(1) 1_555 1_555 1_555 yes
C(50) Ir(4) C(52) 63(1) 1_555 1_555 1_555 yes
C(50) Ir(4) C(53) 62(1) 1_555 1_555 1_555 yes
C(51) Ir(4) C(52) 34(2) 1_555 1_555 1_555 yes
C(51) Ir(4) C(53) 58(1) 1_555 1_555 1_555 yes
C(52) Ir(4) C(53) 37(1) 1_555 1_555 1_555 yes
Ir(1) S(1) C(11) 106.2(6) 1_555 1_555 1_555 yes
Ir(1) S(2) C(12) 107.3(6) 1_555 1_555 1_555 yes
Ir(2) S(3) C(27) 105.8(8) 1_555 1_555 1_555 yes
Ir(2) S(4) C(28) 106.2(7) 1_555 1_555 1_555 yes
Ir(3) S(5) C(43) 107.5(7) 1_555 1_555 1_555 yes
Ir(3) S(6) C(44) 106.7(7) 1_555 1_555 1_555 yes
Ir(4) S(7) C(59) 106.8(6) 1_555 1_555 1_555 yes
Ir(4) S(8) C(60) 106.4(8) 1_555 1_555 1_555 yes
C(13) O(2) C(14) 115(1) 1_555 1_555 1_555 yes
C(15) O(4) C(16) 118(1) 1_555 1_555 1_555 yes
C(29) O(6) C(30) 114(2) 1_555 1_555 1_555 yes
C(31) O(8) C(32) 104(2) 1_555 1_555 1_555 yes
C(45) O(10) C(46) 114(2) 1_555 1_555 1_555 yes
C(47) O(12) C(48) 116(2) 1_555 1_555 1_555 yes
C(61) O(14) C(62) 120(2) 1_555 1_555 1_555 yes
C(63) O(16) C(64) 118(1) 1_555 1_555 1_555 yes
Ir(1) C(1) C(2) 69(1) 1_555 1_555 1_555 yes
Ir(1) C(1) C(5) 71(1) 1_555 1_555 1_555 yes
Ir(1) C(1) C(6) 126(1) 1_555 1_555 1_555 yes
C(2) C(1) C(5) 108(2) 1_555 1_555 1_555 yes
C(2) C(1) C(6) 125(2) 1_555 1_555 1_555 yes
C(5) C(1) C(6) 125(2) 1_555 1_555 1_555 yes
Ir(1) C(2) C(1) 70(1) 1_555 1_555 1_555 yes
Ir(1) C(2) C(3) 73(1) 1_555 1_555 1_555 yes
Ir(1) C(2) C(7) 127(1) 1_555 1_555 1_555 yes
C(1) C(2) C(3) 107(1) 1_555 1_555 1_555 yes
C(1) C(2) C(7) 125(2) 1_555 1_555 1_555 yes
C(3) C(2) C(7) 126(1) 1_555 1_555 1_555 yes
Ir(1) C(3) C(2) 70(1) 1_555 1_555 1_555 yes
Ir(1) C(3) C(4) 68.7(10) 1_555 1_555 1_555 yes
Ir(1) C(3) C(8) 121(1) 1_555 1_555 1_555 yes
C(2) C(3) C(4) 109(1) 1_555 1_555 1_555 yes
C(2) C(3) C(8) 124(1) 1_555 1_555 1_555 yes
C(4) C(3) C(8) 126(2) 1_555 1_555 1_555 yes
Ir(1) C(4) C(3) 72(1) 1_555 1_555 1_555 yes
Ir(1) C(4) C(5) 71(1) 1_555 1_555 1_555 yes
Ir(1) C(4) C(9) 126(1) 1_555 1_555 1_555 yes
C(3) C(4) C(5) 107(1) 1_555 1_555 1_555 yes
C(3) C(4) C(9) 127(1) 1_555 1_555 1_555 yes
C(5) C(4) C(9) 125(1) 1_555 1_555 1_555 yes
Ir(1) C(5) C(1) 71(1) 1_555 1_555 1_555 yes
Ir(1) C(5) C(4) 70(1) 1_555 1_555 1_555 yes
Ir(1) C(5) C(10) 126(1) 1_555 1_555 1_555 yes
C(1) C(5) C(4) 106(1) 1_555 1_555 1_555 yes
C(1) C(5) C(10) 128(2) 1_555 1_555 1_555 yes
C(4) C(5) C(10) 124(2) 1_555 1_555 1_555 yes
C(1) C(6) H(1) 109(2) 1_555 1_555 1_555 no
C(1) C(6) H(2) 109(3) 1_555 1_555 1_555 no
C(1) C(6) H(3) 109(3) 1_555 1_555 1_555 no
H(1) C(6) H(2) 109(3) 1_555 1_555 1_555 no
H(1) C(6) H(3) 109(3) 1_555 1_555 1_555 no
H(2) C(6) H(3) 109(2) 1_555 1_555 1_555 no
C(2) C(7) H(4) 109(2) 1_555 1_555 1_555 no
C(2) C(7) H(5) 109(1) 1_555 1_555 1_555 no
C(2) C(7) H(6) 109(2) 1_555 1_555 1_555 no
H(4) C(7) H(5) 109(3) 1_555 1_555 1_555 no
H(4) C(7) H(6) 109(2) 1_555 1_555 1_555 no
H(5) C(7) H(6) 109(2) 1_555 1_555 1_555 no
C(3) C(8) H(7) 109(1) 1_555 1_555 1_555 no
C(3) C(8) H(8) 109(2) 1_555 1_555 1_555 no
C(3) C(8) H(9) 109(1) 1_555 1_555 1_555 no
H(7) C(8) H(8) 109(2) 1_555 1_555 1_555 no
H(7) C(8) H(9) 109(2) 1_555 1_555 1_555 no
H(8) C(8) H(9) 109(2) 1_555 1_555 1_555 no
C(4) C(9) H(10) 109(2) 1_555 1_555 1_555 no
C(4) C(9) H(11) 109(2) 1_555 1_555 1_555 no
C(4) C(9) H(12) 109(2) 1_555 1_555 1_555 no
H(10) C(9) H(11) 109(2) 1_555 1_555 1_555 no
H(10) C(9) H(12) 109(3) 1_555 1_555 1_555 no
H(11) C(9) H(12) 109(2) 1_555 1_555 1_555 no
C(5) C(10) H(13) 109(2) 1_555 1_555 1_555 no
C(5) C(10) H(14) 109(2) 1_555 1_555 1_555 no
C(5) C(10) H(15) 109(1) 1_555 1_555 1_555 no
H(13) C(10) H(14) 109(2) 1_555 1_555 1_555 no
H(13) C(10) H(15) 109(3) 1_555 1_555 1_555 no
H(14) C(10) H(15) 109(2) 1_555 1_555 1_555 no
S(1) C(11) C(12) 122(1) 1_555 1_555 1_555 yes
S(1) C(11) C(13) 115(1) 1_555 1_555 1_555 yes
C(12) C(11) C(13) 121(1) 1_555 1_555 1_555 yes
S(2) C(12) C(11) 116(1) 1_555 1_555 1_555 yes
S(2) C(12) C(15) 117(1) 1_555 1_555 1_555 yes
C(11) C(12) C(15) 125(1) 1_555 1_555 1_555 yes
O(1) C(13) O(2) 125(1) 1_555 1_555 1_555 yes
O(1) C(13) C(11) 120(2) 1_555 1_555 1_555 yes
O(2) C(13) C(11) 113(1) 1_555 1_555 1_555 yes
O(2) C(14) H(16) 109(2) 1_555 1_555 1_555 no
O(2) C(14) H(17) 109(2) 1_555 1_555 1_555 no
O(2) C(14) H(18) 109(2) 1_555 1_555 1_555 no
H(16) C(14) H(17) 109(3) 1_555 1_555 1_555 no
H(16) C(14) H(18) 109(2) 1_555 1_555 1_555 no
H(17) C(14) H(18) 109(2) 1_555 1_555 1_555 no
O(3) C(15) O(4) 122(2) 1_555 1_555 1_555 yes
O(3) C(15) C(12) 122(2) 1_555 1_555 1_555 yes
O(4) C(15) C(12) 114(1) 1_555 1_555 1_555 yes
O(4) C(16) H(19) 109(1) 1_555 1_555 1_555 no
O(4) C(16) H(20) 109(2) 1_555 1_555 1_555 no
O(4) C(16) H(21) 109(1) 1_555 1_555 1_555 no
H(19) C(16) H(20) 109(2) 1_555 1_555 1_555 no
H(19) C(16) H(21) 109(3) 1_555 1_555 1_555 no
H(20) C(16) H(21) 109(2) 1_555 1_555 1_555 no
Ir(2) C(17) C(18) 72(2) 1_555 1_555 1_555 yes
Ir(2) C(17) C(21) 74(1) 1_555 1_555 1_555 yes
Ir(2) C(17) C(22) 125(2) 1_555 1_555 1_555 yes
C(18) C(17) C(21) 110(2) 1_555 1_555 1_555 yes
C(18) C(17) C(22) 124(3) 1_555 1_555 1_555 yes
C(21) C(17) C(22) 124(2) 1_555 1_555 1_555 yes
Ir(2) C(18) C(17) 72(2) 1_555 1_555 1_555 yes
Ir(2) C(18) C(19) 75(3) 1_555 1_555 1_555 yes
Ir(2) C(18) C(23) 122(2) 1_555 1_555 1_555 yes
C(17) C(18) C(19) 113(3) 1_555 1_555 1_555 yes
C(17) C(18) C(23) 131(4) 1_555 1_555 1_555 yes
C(19) C(18) C(23) 114(4) 1_555 1_555 1_555 yes
Ir(2) C(19) C(18) 68(2) 1_555 1_555 1_555 yes
Ir(2) C(19) C(20) 67(2) 1_555 1_555 1_555 yes
Ir(2) C(19) C(24) 119(3) 1_555 1_555 1_555 yes
C(18) C(19) C(20) 102(3) 1_555 1_555 1_555 yes
C(18) C(19) C(24) 139(4) 1_555 1_555 1_555 yes
C(20) C(19) C(24) 116(4) 1_555 1_555 1_555 yes
Ir(2) C(20) C(19) 71(2) 1_555 1_555 1_555 yes
Ir(2) C(20) C(21) 73(1) 1_555 1_555 1_555 yes
Ir(2) C(20) C(25) 123(2) 1_555 1_555 1_555 yes
C(19) C(20) C(21) 106(2) 1_555 1_555 1_555 yes
C(19) C(20) C(25) 130(3) 1_555 1_555 1_555 yes
C(21) C(20) C(25) 122(2) 1_555 1_555 1_555 yes
Ir(2) C(21) C(17) 67(1) 1_555 1_555 1_555 yes
Ir(2) C(21) C(20) 69(1) 1_555 1_555 1_555 yes
Ir(2) C(21) C(26) 126(2) 1_555 1_555 1_555 yes
C(17) C(21) C(20) 105(1) 1_555 1_555 1_555 yes
C(17) C(21) C(26) 125(2) 1_555 1_555 1_555 yes
C(20) C(21) C(26) 128(2) 1_555 1_555 1_555 yes
C(17) C(22) H(22) 108(2) 1_555 1_555 1_555 no
C(17) C(22) H(23) 110(3) 1_555 1_555 1_555 no
C(17) C(22) H(24) 108(3) 1_555 1_555 1_555 no
H(22) C(22) H(23) 110(4) 1_555 1_555 1_555 no
H(22) C(22) H(24) 108(4) 1_555 1_555 1_555 no
H(23) C(22) H(24) 110(3) 1_555 1_555 1_555 no
C(18) C(23) H(25) 110(5) 1_555 1_555 1_555 no
C(18) C(23) H(26) 110(5) 1_555 1_555 1_555 no
C(18) C(23) H(27) 107(4) 1_555 1_555 1_555 no
H(25) C(23) H(26) 110(5) 1_555 1_555 1_555 no
H(25) C(23) H(27) 109(6) 1_555 1_555 1_555 no
H(26) C(23) H(27) 109(6) 1_555 1_555 1_555 no
C(19) C(24) H(28) 110(3) 1_555 1_555 1_555 no
C(19) C(24) H(29) 110(5) 1_555 1_555 1_555 no
C(19) C(24) H(30) 108(5) 1_555 1_555 1_555 no
H(28) C(24) H(29) 110(6) 1_555 1_555 1_555 no
H(28) C(24) H(30) 109(6) 1_555 1_555 1_555 no
H(29) C(24) H(30) 109(3) 1_555 1_555 1_555 no
C(20) C(25) H(31) 109(3) 1_555 1_555 1_555 no
C(20) C(25) H(32) 109(3) 1_555 1_555 1_555 no
C(20) C(25) H(33) 109(4) 1_555 1_555 1_555 no
H(31) C(25) H(32) 109(5) 1_555 1_555 1_555 no
H(31) C(25) H(33) 109(4) 1_555 1_555 1_555 no
H(32) C(25) H(33) 109(4) 1_555 1_555 1_555 no
C(21) C(26) H(34) 109(3) 1_555 1_555 1_555 no
C(21) C(26) H(35) 109(2) 1_555 1_555 1_555 no
C(21) C(26) H(36) 109(3) 1_555 1_555 1_555 no
H(34) C(26) H(35) 109(3) 1_555 1_555 1_555 no
H(34) C(26) H(36) 109(2) 1_555 1_555 1_555 no
H(35) C(26) H(36) 109(3) 1_555 1_555 1_555 no
S(3) C(27) C(28) 118(1) 1_555 1_555 1_555 yes
S(3) C(27) C(29) 114(1) 1_555 1_555 1_555 yes
C(28) C(27) C(29) 126(1) 1_555 1_555 1_555 yes
S(4) C(28) C(27) 121(1) 1_555 1_555 1_555 yes
S(4) C(28) C(31) 115(1) 1_555 1_555 1_555 yes
C(27) C(28) C(31) 123(2) 1_555 1_555 1_555 yes
O(5) C(29) O(6) 126(2) 1_555 1_555 1_555 yes
O(5) C(29) C(27) 124(2) 1_555 1_555 1_555 yes
O(6) C(29) C(27) 108(2) 1_555 1_555 1_555 yes
O(6) C(30) H(37) 109(2) 1_555 1_555 1_555 no
O(6) C(30) H(38) 109(2) 1_555 1_555 1_555 no
O(6) C(30) H(39) 109(3) 1_555 1_555 1_555 no
H(37) C(30) H(38) 109(3) 1_555 1_555 1_555 no
H(37) C(30) H(39) 109(2) 1_555 1_555 1_555 no
H(38) C(30) H(39) 109(3) 1_555 1_555 1_555 no
O(7) C(31) O(8) 120(2) 1_555 1_555 1_555 yes
O(7) C(31) C(28) 121(2) 1_555 1_555 1_555 yes
O(8) C(31) C(28) 117(2) 1_555 1_555 1_555 yes
O(8) C(32) H(40) 109(3) 1_555 1_555 1_555 no
O(8) C(32) H(41) 109(4) 1_555 1_555 1_555 no
O(8) C(32) H(42) 109(2) 1_555 1_555 1_555 no
H(40) C(32) H(41) 109(3) 1_555 1_555 1_555 no
H(40) C(32) H(42) 109(5) 1_555 1_555 1_555 no
H(41) C(32) H(42) 109(5) 1_555 1_555 1_555 no
Ir(3) C(33) C(34) 73(1) 1_555 1_555 1_555 yes
Ir(3) C(33) C(37) 71(1) 1_555 1_555 1_555 yes
Ir(3) C(33) C(38) 123(1) 1_555 1_555 1_555 yes
C(34) C(33) C(37) 109(1) 1_555 1_555 1_555 yes
C(34) C(33) C(38) 123(2) 1_555 1_555 1_555 yes
C(37) C(33) C(38) 127(2) 1_555 1_555 1_555 yes
Ir(3) C(34) C(33) 69(1) 1_555 1_555 1_555 yes
Ir(3) C(34) C(35) 68(1) 1_555 1_555 1_555 yes
Ir(3) C(34) C(39) 121(1) 1_555 1_555 1_555 yes
C(33) C(34) C(35) 110(2) 1_555 1_555 1_555 yes
C(33) C(34) C(39) 126(1) 1_555 1_555 1_555 yes
C(35) C(34) C(39) 123(2) 1_555 1_555 1_555 yes
Ir(3) C(35) C(34) 75(1) 1_555 1_555 1_555 yes
Ir(3) C(35) C(36) 73(1) 1_555 1_555 1_555 yes
Ir(3) C(35) C(40) 125(1) 1_555 1_555 1_555 yes
C(34) C(35) C(36) 108(2) 1_555 1_555 1_555 yes
C(34) C(35) C(40) 130(2) 1_555 1_555 1_555 yes
C(36) C(35) C(40) 120(2) 1_555 1_555 1_555 yes
Ir(3) C(36) C(35) 66(1) 1_555 1_555 1_555 yes
Ir(3) C(36) C(37) 67(1) 1_555 1_555 1_555 yes
Ir(3) C(36) C(41) 126(1) 1_555 1_555 1_555 yes
C(35) C(36) C(37) 102(1) 1_555 1_555 1_555 yes
C(35) C(36) C(41) 128(2) 1_555 1_555 1_555 yes
C(37) C(36) C(41) 129(2) 1_555 1_555 1_555 yes
Ir(3) C(37) C(33) 71(1) 1_555 1_555 1_555 yes
Ir(3) C(37) C(36) 73(1) 1_555 1_555 1_555 yes
Ir(3) C(37) C(42) 126(1) 1_555 1_555 1_555 yes
C(33) C(37) C(36) 108(2) 1_555 1_555 1_555 yes
C(33) C(37) C(42) 131(2) 1_555 1_555 1_555 yes
C(36) C(37) C(42) 119(2) 1_555 1_555 1_555 yes
C(33) C(38) H(43) 109(2) 1_555 1_555 1_555 no
C(33) C(38) H(44) 109(2) 1_555 1_555 1_555 no
C(33) C(38) H(45) 109(2) 1_555 1_555 1_555 no
H(43) C(38) H(44) 109(2) 1_555 1_555 1_555 no
H(43) C(38) H(45) 109(3) 1_555 1_555 1_555 no
H(44) C(38) H(45) 109(3) 1_555 1_555 1_555 no
C(34) C(39) H(46) 109(2) 1_555 1_555 1_555 no
C(34) C(39) H(47) 109(3) 1_555 1_555 1_555 no
C(34) C(39) H(48) 109(2) 1_555 1_555 1_555 no
H(46) C(39) H(47) 109(2) 1_555 1_555 1_555 no
H(46) C(39) H(48) 109(3) 1_555 1_555 1_555 no
H(47) C(39) H(48) 109(2) 1_555 1_555 1_555 no
C(35) C(40) H(49) 109(3) 1_555 1_555 1_555 no
C(35) C(40) H(50) 109(2) 1_555 1_555 1_555 no
C(35) C(40) H(51) 109(2) 1_555 1_555 1_555 no
H(49) C(40) H(50) 109(2) 1_555 1_555 1_555 no
H(49) C(40) H(51) 109(2) 1_555 1_555 1_555 no
H(50) C(40) H(51) 109(3) 1_555 1_555 1_555 no
C(36) C(41) H(52) 109(2) 1_555 1_555 1_555 no
C(36) C(41) H(53) 109(3) 1_555 1_555 1_555 no
C(36) C(41) H(54) 109(2) 1_555 1_555 1_555 no
H(52) C(41) H(53) 109(2) 1_555 1_555 1_555 no
H(52) C(41) H(54) 109(3) 1_555 1_555 1_555 no
H(53) C(41) H(54) 109(2) 1_555 1_555 1_555 no
C(37) C(42) H(55) 109(2) 1_555 1_555 1_555 no
C(37) C(42) H(56) 109(3) 1_555 1_555 1_555 no
C(37) C(42) H(57) 109(2) 1_555 1_555 1_555 no
H(55) C(42) H(56) 109(2) 1_555 1_555 1_555 no
H(55) C(42) H(57) 109(3) 1_555 1_555 1_555 no
H(56) C(42) H(57) 109(2) 1_555 1_555 1_555 no
S(5) C(43) C(44) 117(1) 1_555 1_555 1_555 yes
S(5) C(43) C(45) 118(1) 1_555 1_555 1_555 yes
C(44) C(43) C(45) 123(1) 1_555 1_555 1_555 yes
S(6) C(44) C(43) 121(1) 1_555 1_555 1_555 yes
S(6) C(44) C(47) 114(1) 1_555 1_555 1_555 yes
C(43) C(44) C(47) 123(1) 1_555 1_555 1_555 yes
O(9) C(45) O(10) 121(2) 1_555 1_555 1_555 yes
O(9) C(45) C(43) 127(3) 1_555 1_555 1_555 yes
O(10) C(45) C(43) 110(2) 1_555 1_555 1_555 yes
O(10) C(46) H(58) 109(3) 1_555 1_555 1_555 no
O(10) C(46) H(59) 109(2) 1_555 1_555 1_555 no
O(10) C(46) H(60) 109(2) 1_555 1_555 1_555 no
H(58) C(46) H(59) 109(2) 1_555 1_555 1_555 no
H(58) C(46) H(60) 109(3) 1_555 1_555 1_555 no
H(59) C(46) H(60) 109(4) 1_555 1_555 1_555 no
O(11) C(47) O(12) 123(2) 1_555 1_555 1_555 yes
O(11) C(47) C(44) 126(2) 1_555 1_555 1_555 yes
O(12) C(47) C(44) 110(2) 1_555 1_555 1_555 yes
O(12) C(48) H(61) 109(2) 1_555 1_555 1_555 no
O(12) C(48) H(62) 109(3) 1_555 1_555 1_555 no
O(12) C(48) H(63) 109(2) 1_555 1_555 1_555 no
H(61) C(48) H(62) 109(2) 1_555 1_555 1_555 no
H(61) C(48) H(63) 109(4) 1_555 1_555 1_555 no
H(62) C(48) H(63) 109(3) 1_555 1_555 1_555 no
Ir(4) C(49) C(50) 69(2) 1_555 1_555 1_555 yes
Ir(4) C(49) C(53) 70(2) 1_555 1_555 1_555 yes
Ir(4) C(49) C(54) 125(2) 1_555 1_555 1_555 yes
C(50) C(49) C(53) 105(2) 1_555 1_555 1_555 yes
C(50) C(49) C(54) 124(3) 1_555 1_555 1_555 yes
C(53) C(49) C(54) 129(3) 1_555 1_555 1_555 yes
Ir(4) C(50) C(49) 70(1) 1_555 1_555 1_555 yes
Ir(4) C(50) C(51) 69(2) 1_555 1_555 1_555 yes
Ir(4) C(50) C(55) 126(3) 1_555 1_555 1_555 yes
C(49) C(50) C(51) 100(3) 1_555 1_555 1_555 yes
C(49) C(50) C(55) 125(4) 1_555 1_555 1_555 yes
C(51) C(50) C(55) 134(5) 1_555 1_555 1_555 yes
Ir(4) C(51) C(50) 73(2) 1_555 1_555 1_555 yes
Ir(4) C(51) C(52) 74(2) 1_555 1_555 1_555 yes
Ir(4) C(51) C(56) 122(3) 1_555 1_555 1_555 yes
C(50) C(51) C(52) 119(4) 1_555 1_555 1_555 yes
C(50) C(51) C(56) 120(5) 1_555 1_555 1_555 yes
C(52) C(51) C(56) 119(4) 1_555 1_555 1_555 yes
Ir(4) C(52) C(51) 70(2) 1_555 1_555 1_555 yes
Ir(4) C(52) C(53) 69(1) 1_555 1_555 1_555 yes
Ir(4) C(52) C(57) 125(3) 1_555 1_555 1_555 yes
C(51) C(52) C(53) 102(4) 1_555 1_555 1_555 yes
C(51) C(52) C(57) 139(4) 1_555 1_555 1_555 yes
C(53) C(52) C(57) 117(4) 1_555 1_555 1_555 yes
Ir(4) C(53) C(49) 73(1) 1_555 1_555 1_555 yes
Ir(4) C(53) C(52) 72(2) 1_555 1_555 1_555 yes
Ir(4) C(53) C(58) 125(2) 1_555 1_555 1_555 yes
C(49) C(53) C(52) 112(3) 1_555 1_555 1_555 yes
C(49) C(53) C(58) 121(3) 1_555 1_555 1_555 yes
C(52) C(53) C(58) 125(3) 1_555 1_555 1_555 yes
C(49) C(54) H(64) 109(3) 1_555 1_555 1_555 no
C(49) C(54) H(65) 109(3) 1_555 1_555 1_555 no
C(49) C(54) H(66) 109(4) 1_555 1_555 1_555 no
H(64) C(54) H(65) 109(4) 1_555 1_555 1_555 no
H(64) C(54) H(66) 109(3) 1_555 1_555 1_555 no
H(65) C(54) H(66) 109(4) 1_555 1_555 1_555 no
C(50) C(55) H(67) 109(5) 1_555 1_555 1_555 no
C(50) C(55) H(68) 109(5) 1_555 1_555 1_555 no
C(50) C(55) H(69) 109(3) 1_555 1_555 1_555 no
H(67) C(55) H(68) 109(4) 1_555 1_555 1_555 no
H(67) C(55) H(69) 109(6) 1_555 1_555 1_555 no
H(68) C(55) H(69) 109(6) 1_555 1_555 1_555 no
C(51) C(56) H(70) 109(5) 1_555 1_555 1_555 no
C(51) C(56) H(71) 109(5) 1_555 1_555 1_555 no
C(51) C(56) H(72) 109(3) 1_555 1_555 1_555 no
H(70) C(56) H(71) 109(3) 1_555 1_555 1_555 no
H(70) C(56) H(72) 109(5) 1_555 1_555 1_555 no
H(71) C(56) H(72) 109(6) 1_555 1_555 1_555 no
C(52) C(57) H(73) 109(4) 1_555 1_555 1_555 no
C(52) C(57) H(74) 109(4) 1_555 1_555 1_555 no
C(52) C(57) H(75) 109(4) 1_555 1_555 1_555 no
H(73) C(57) H(74) 109(5) 1_555 1_555 1_555 no
H(73) C(57) H(75) 109(4) 1_555 1_555 1_555 no
H(74) C(57) H(75) 109(4) 1_555 1_555 1_555 no
C(53) C(58) H(76) 109(4) 1_555 1_555 1_555 no
C(53) C(58) H(77) 109(3) 1_555 1_555 1_555 no
C(53) C(58) H(78) 109(3) 1_555 1_555 1_555 no
H(76) C(58) H(77) 109(3) 1_555 1_555 1_555 no
H(76) C(58) H(78) 109(3) 1_555 1_555 1_555 no
H(77) C(58) H(78) 109(5) 1_555 1_555 1_555 no
S(7) C(59) C(60) 118(1) 1_555 1_555 1_555 yes
S(7) C(59) C(61) 116(1) 1_555 1_555 1_555 yes
C(60) C(59) C(61) 124(2) 1_555 1_555 1_555 yes
S(8) C(60) C(59) 121(1) 1_555 1_555 1_555 yes
S(8) C(60) C(63) 118(1) 1_555 1_555 1_555 yes
C(59) C(60) C(63) 119(1) 1_555 1_555 1_555 yes
O(13) C(61) O(14) 121(1) 1_555 1_555 1_555 yes
O(13) C(61) C(59) 123(2) 1_555 1_555 1_555 yes
O(14) C(61) C(59) 115(2) 1_555 1_555 1_555 yes
O(14) C(62) H(79) 109(2) 1_555 1_555 1_555 no
O(14) C(62) H(80) 109(2) 1_555 1_555 1_555 no
O(14) C(62) H(81) 109(2) 1_555 1_555 1_555 no
H(79) C(62) H(80) 109(2) 1_555 1_555 1_555 no
H(79) C(62) H(81) 109(2) 1_555 1_555 1_555 no
H(80) C(62) H(81) 109(2) 1_555 1_555 1_555 no
O(15) C(63) O(16) 121(2) 1_555 1_555 1_555 yes
O(15) C(63) C(60) 125(2) 1_555 1_555 1_555 yes
O(16) C(63) C(60) 111(1) 1_555 1_555 1_555 yes
O(16) C(64) H(82) 109(2) 1_555 1_555 1_555 no
O(16) C(64) H(83) 109(2) 1_555 1_555 1_555 no
O(16) C(64) H(84) 109(2) 1_555 1_555 1_555 no
H(82) C(64) H(83) 109(2) 1_555 1_555 1_555 no
H(82) C(64) H(84) 109(2) 1_555 1_555 1_555 no
H(83) C(64) H(84) 109(2) 1_555 1_555 1_555 no

loop_
_geom_bond_atom_site_label_1
_geom_bond_atom_site_label_2
_geom_bond_distance
_geom_bond_site_symmetry_1
_geom_bond_site_symmetry_2
_geom_bond_publ_flag
Ir(1) S(1) 2.238(5) 1_555 1_555 yes
Ir(1) S(2) 2.223(5) 1_555 1_555 yes
Ir(1) C(1) 2.17(2) 1_555 1_555 yes
Ir(1) C(2) 2.16(2) 1_555 1_555 yes
Ir(1) C(3) 2.20(2) 1_555 1_555 yes
Ir(1) C(4) 2.16(2) 1_555 1_555 yes
Ir(1) C(5) 2.17(2) 1_555 1_555 yes
Ir(2) S(3) 2.230(7) 1_555 1_555 yes
Ir(2) S(4) 2.221(5) 1_555 1_555 yes
Ir(2) C(17) 2.10(3) 1_555 1_555 yes
Ir(2) C(18) 2.10(4) 1_555 1_555 yes
Ir(2) C(19) 2.19(6) 1_555 1_555 yes
Ir(2) C(20) 2.14(3) 1_555 1_555 yes
Ir(2) C(21) 2.18(2) 1_555 1_555 yes
Ir(3) S(5) 2.221(6) 1_555 1_555 yes
Ir(3) S(6) 2.235(5) 1_555 1_555 yes
Ir(3) C(33) 2.16(2) 1_555 1_555 yes
Ir(3) C(34) 2.22(2) 1_555 1_555 yes
Ir(3) C(35) 2.14(2) 1_555 1_555 yes
Ir(3) C(36) 2.23(2) 1_555 1_555 yes
Ir(3) C(37) 2.15(2) 1_555 1_555 yes
Ir(4) S(7) 2.213(5) 1_555 1_555 yes
Ir(4) S(8) 2.239(7) 1_555 1_555 yes
Ir(4) C(49) 2.16(3) 1_555 1_555 yes
Ir(4) C(50) 2.15(4) 1_555 1_555 yes
Ir(4) C(51) 2.11(4) 1_555 1_555 yes
Ir(4) C(52) 2.15(3) 1_555 1_555 yes
Ir(4) C(53) 2.13(3) 1_555 1_555 yes
S(1) C(11) 1.66(2) 1_555 1_555 yes
S(2) C(12) 1.72(2) 1_555 1_555 yes
S(3) C(27) 1.74(2) 1_555 1_555 yes
S(4) C(28) 1.70(3) 1_555 1_555 yes
S(5) C(43) 1.75(2) 1_555 1_555 yes
S(6) C(44) 1.70(2) 1_555 1_555 yes
S(7) C(59) 1.73(2) 1_555 1_555 yes
S(8) C(60) 1.69(2) 1_555 1_555 yes
O(1) C(13) 1.19(3) 1_555 1_555 yes
O(2) C(13) 1.31(3) 1_555 1_555 yes
O(2) C(14) 1.48(3) 1_555 1_555 yes
O(3) C(15) 1.19(2) 1_555 1_555 yes
O(4) C(15) 1.31(3) 1_555 1_555 yes
O(4) C(16) 1.42(3) 1_555 1_555 yes
O(5) C(29) 1.15(4) 1_555 1_555 yes
O(6) C(29) 1.37(3) 1_555 1_555 yes
O(6) C(30) 1.42(4) 1_555 1_555 yes
O(7) C(31) 1.24(4) 1_555 1_555 yes
O(8) C(31) 1.29(4) 1_555 1_555 yes
O(8) C(32) 1.51(4) 1_555 1_555 yes
O(9) C(45) 1.17(3) 1_555 1_555 yes
O(10) C(45) 1.34(4) 1_555 1_555 yes
O(10) C(46) 1.44(4) 1_555 1_555 yes
O(11) C(47) 1.16(4) 1_555 1_555 yes
O(12) C(47) 1.37(3) 1_555 1_555 yes
O(12) C(48) 1.46(3) 1_555 1_555 yes
O(13) C(61) 1.23(4) 1_555 1_555 yes
O(14) C(61) 1.27(4) 1_555 1_555 yes
O(14) C(62) 1.45(2) 1_555 1_555 yes
O(15) C(63) 1.19(3) 1_555 1_555 yes
O(16) C(63) 1.32(3) 1_555 1_555 yes
O(16) C(64) 1.43(4) 1_555 1_555 yes
C(1) C(2) 1.48(3) 1_555 1_555 yes
C(1) C(5) 1.40(4) 1_555 1_555 yes
C(1) C(6) 1.48(5) 1_555 1_555 yes
C(2) C(3) 1.35(3) 1_555 1_555 yes
C(2) C(7) 1.45(4) 1_555 1_555 yes
C(3) C(4) 1.46(2) 1_555 1_555 yes
C(3) C(8) 1.52(2) 1_555 1_555 yes
C(4) C(5) 1.43(3) 1_555 1_555 yes
C(4) C(9) 1.48(4) 1_555 1_555 yes
C(5) C(10) 1.47(3) 1_555 1_555 yes
C(11) C(12) 1.42(2) 1_555 1_555 yes
C(11) C(13) 1.52(3) 1_555 1_555 yes
C(12) C(15) 1.46(3) 1_555 1_555 yes
C(17) C(18) 1.26(4) 1_555 1_555 yes
C(17) C(21) 1.39(3) 1_555 1_555 yes
C(17) C(22) 1.57(5) 1_555 1_555 yes
C(18) C(19) 1.34(8) 1_555 1_555 yes
C(18) C(23) 1.57(6) 1_555 1_555 yes
C(19) C(20) 1.49(6) 1_555 1_555 yes
C(19) C(24) 1.53(7) 1_555 1_555 yes
C(20) C(21) 1.36(3) 1_555 1_555 yes
C(20) C(25) 1.50(5) 1_555 1_555 yes
C(21) C(26) 1.46(3) 1_555 1_555 yes
C(27) C(28) 1.35(3) 1_555 1_555 yes
C(27) C(29) 1.51(4) 1_555 1_555 yes
C(28) C(31) 1.47(3) 1_555 1_555 yes
C(33) C(34) 1.40(4) 1_555 1_555 yes
C(33) C(37) 1.38(4) 1_555 1_555 yes
C(33) C(38) 1.55(3) 1_555 1_555 yes
C(34) C(35) 1.33(3) 1_555 1_555 yes
C(34) C(39) 1.58(4) 1_555 1_555 yes
C(35) C(36) 1.51(4) 1_555 1_555 yes
C(35) C(40) 1.52(3) 1_555 1_555 yes
C(36) C(37) 1.47(3) 1_555 1_555 yes
C(36) C(41) 1.43(4) 1_555 1_555 yes
C(37) C(42) 1.49(5) 1_555 1_555 yes
C(43) C(44) 1.39(3) 1_555 1_555 yes
C(43) C(45) 1.45(3) 1_555 1_555 yes
C(44) C(47) 1.48(3) 1_555 1_555 yes
C(49) C(50) 1.48(6) 1_555 1_555 yes
C(49) C(53) 1.33(4) 1_555 1_555 yes
C(49) C(54) 1.55(5) 1_555 1_555 yes
C(50) C(51) 1.35(7) 1_555 1_555 yes
C(50) C(55) 1.49(4) 1_555 1_555 yes
C(51) C(52) 1.26(8) 1_555 1_555 yes
C(51) C(56) 1.54(8) 1_555 1_555 yes
C(52) C(53) 1.39(6) 1_555 1_555 yes
C(52) C(57) 1.51(7) 1_555 1_555 yes
C(53) C(58) 1.54(5) 1_555 1_555 yes
C(59) C(60) 1.38(2) 1_555 1_555 yes
C(59) C(61) 1.46(3) 1_555 1_555 yes
C(60) C(63) 1.50(4) 1_555 1_555 yes

loop_
_geom_contact_atom_site_label_1
_geom_contact_atom_site_label_2
_geom_contact_distance
_geom_contact_site_symmetry_1
_geom_contact_site_symmetry_2
_geom_contact_publ_flag
S(4) C(8) 3.58(2) 1_555 2_666 ?
S(7) C(46) 3.47(3) 1_555 2_765 ?
O(1) C(30) 3.39(4) 1_555 1_545 ?
O(1) C(6) 3.49(3) 1_555 2_655 ?
O(2) C(26) 3.43(4) 1_555 1_555 ?
O(2) C(21) 3.49(3) 1_555 1_555 ?
O(2) C(17) 3.59(3) 1_555 1_555 ?
O(3) C(23) 3.34(6) 1_555 1_555 ?
O(3) C(18) 3.54(5) 1_555 1_555 ?
O(4) C(32) 3.34(5) 1_555 1_545 ?
O(5) C(39) 3.54(3) 1_555 1_555 ?
O(8) C(35) 3.39(3) 1_555 1_555 ?
O(8) C(36) 3.45(3) 1_555 1_555 ?
O(9) C(53) 3.27(4) 1_555 1_555 ?
O(9) C(49) 3.29(4) 1_555 1_555 ?
O(9) C(58) 3.41(5) 1_555 1_555 ?
O(9) C(54) 3.55(4) 1_555 1_555 ?
O(10) C(62) 3.29(3) 1_555 1_565 ?
O(10) C(26) 3.56(4) 1_555 2_665 ?
O(11) C(64) 3.41(4) 1_555 2_766 ?
O(11) C(16) 3.53(4) 1_555 2_666 ?
O(13) C(14) 3.48(3) 1_555 2_655 ?
O(15) C(16) 3.22(3) 1_555 1_655 ?
O(15) C(14) 3.60(3) 1_555 1_655 ?
O(16) C(8) 3.19(3) 1_555 1_555 ?
O(16) C(3) 3.43(2) 1_555 1_555 ?
C(16) C(32) 3.52(5) 1_555 1_545 ?
C(24) C(24) 3.5(1) 1_555 2_666 ?
C(46) C(62) 3.59(4) 1_555 1_565 ?
